data_1528387
loop_
_publ_author_name
'Bujak, M.'
'Angel, R.J.'

_publ_section_title
;
 Single crystal x-ray diffraction studies on [(C H3)(n) N H(4-n)]3 [Sb2
 Cl9] (n = 2,3) chloroantimonates(III) in their low-temperature
 ferroelectric phases - structures and phase transition
;
_journal_name_full 'Journal of Solid State Chemistry'
_journal_page_first 2237
_journal_page_last 2246
_journal_volume 178
_journal_year 2005
_chemical_formula_sum 'C9 H30 Cl9 N3 Sb2'
_chemical_name_systematic '((C H3)3 N H)3 (Sb2 Cl9)'
_space_group_IT_number 7
_symmetry_space_group_name_Hall 'P -2yc'
_symmetry_space_group_name_H-M 'P 1 c 1'
_cell_angle_alpha 90
_cell_angle_beta 89.988
_cell_angle_gamma 90
_cell_formula_units_Z 2
_cell_length_a 9.8652
_cell_length_b 9.1129
_cell_length_c 15.0964
_cell_volume 1357.175
_citation_journal_id_ASTM JSSCBI
_cod_data_source_file Bujak_JSSCBI_2005_1024.cif
_cod_data_source_block C9H30Cl9N3Sb2
_cod_database_code 1528387

loop_
_symmetry_equiv_pos_as_xyz
x,y,z
x,-y,z+1/2

loop_
_atom_site_label
_atom_site_type_symbol
_atom_site_fract_x
_atom_site_fract_y
_atom_site_fract_z
_atom_site_occupancy
_atom_site_U_iso_or_equiv
Cl4 Cl-1 0.14887 0.43922 0.12165 1 0.0
H3 H-1 -0.298 0.448 -0.341 1 0.0
H23 H-1 -0.031 0.254 0.37 1 0.0
H28 H-1 0.185 0.46 0.428 1 0.0
C5 C+4 0.5087 0.2493 0.1144 1 0.0
H14 H-1 0.504 0.006 -0.045 1 0.0
C2 C+4 -0.2363 0.2058 -0.2681 1 0.0
H11 H+1 0.376 0.128 0.048 1 0.0
Cl9 Cl-1 0.42214 0.54005 0.26619 1 0.0
Cl1 Cl-1 -0.114 0.01151 -0.07951 1 0.0
H16 H-1 0.588 0.302 0.1 1 0.0
H5 H-1 -0.179 0.122 -0.272 1 0.0
H15 H-1 0.444 0.312 0.14 1 0.0
Sb1 Sb+3 0.00075 0.20308 0.000186 1 0.0
H2 H-1 -0.236 0.486 -0.2507 1 0.0
H1 H+1 -0.082 0.312 -0.277 1 0.0
N2 N-3 0.451 0.1702 0.0367 1 0.0
H18 H-1 0.346 0.334 -0.004 1 0.0
H22 H-1 -0.026 0.426 0.356 1 0.0
H12 H-1 0.564 -0.005 0.05 1 0.0
C3 C+4 -0.1124 0.2739 -0.4042 1 0.0
Cl2 Cl-1 -0.12259 0.14304 0.13346 1 0.0
H8 H-1 -0.063 0.184 -0.405 1 0.0
H21 H+1 0.179 0.383 0.288 1 0.0
N1 N-3 -0.1478 0.3191 -0.3124 1 0.0
N3 N-3 0.1481 0.324 0.3271 1 0.0
Cl8 Cl-1 0.48184 0.67181 0.05918 1 0.0
C7 C+4 -0.0021 0.3322 0.334 1 0.0
H4 H-1 -0.153 0.535 -0.338 1 0.0
H29 H-1 0.307 0.356 0.405 1 0.0
H7 H-1 -0.24 0.237 -0.208 1 0.0
H30 H-1 0.187 0.286 0.452 1 0.0
C1 C+4 -0.2152 0.4669 -0.3111 1 0.0
H20 H-1 0.496 0.317 -0.048 1 0.0
H26 H-1 0.17 0.111 0.34 1 0.0
H9 H-1 -0.063 0.353 -0.429 1 0.0
C9 C+4 0.2117 0.3629 0.4132 1 0.0
Cl5 Cl-1 0.11094 0.2821 -0.18766 1 0.0
H27 H-1 0.292 0.179 0.292 1 0.0
C4 C+4 0.5471 0.0574 0.0016 1 0.0
H6 H-1 -0.32 0.207 -0.299 1 0.0
Cl7 Cl-1 0.42488 0.91233 0.23907 1 0.0
H13 H-1 0.629 0.106 -0.01 1 0.0
H25 H-1 0.157 0.159 0.238 1 0.0
C8 C+4 0.1956 0.178 0.2947 1 0.0
Sb2 Sb+3 0.3023 0.70862 0.171548 1 0.0
H19 H-1 0.37 0.225 -0.082 1 0.0
Cl3 Cl-1 -0.18315 0.37849 -0.03882 1 0.0
H17 H-1 0.534 0.174 0.154 1 0.0
C6 C+4 0.4113 0.2751 -0.0342 1 0.0
Cl6 Cl-1 0.18534 -0.01944 0.05343 1 0.0
H24 H-1 -0.044 0.298 0.282 1 0.0
H10 H-1 -0.194 0.265 -0.437 1 0.0
